data_7227594
loop_
_publ_author_name
'Ridenour, J. August'
'Carter, Korey P.'
'Butcher, Ray J.'
'Cahill, Christopher L.'

_publ_section_title
;
 RE-p-halobenzoic acid--terpyridine complexes, Part II: structural
 diversity, supramolecular assembly, and luminescence properties in a
 series of p-bromobenzoic acid rare-earth hybrid materials
;
_journal_issue 8
_journal_name_full CrystEngComm
_journal_page_first 1172
_journal_paper_doi 10.1039/C6CE02355J
_journal_volume 19
_journal_year 2017
_chemical_formula_sum 'C72 H50 Br6 La2 N6 O14'
_chemical_formula_weight 1980.46
_space_group_crystal_system monoclinic
_space_group_IT_number 14
_space_group_name_Hall '-P 2ybc'
_space_group_name_H-M_alt 'P 1 21/c 1'
_symmetry_cell_setting monoclinic
_symmetry_Int_Tables_number 14
_symmetry_space_group_name_Hall '-P 2ybc'
_symmetry_space_group_name_H-M 'P 1 21/c 1'
_atom_sites_solution_hydrogens mixed
_audit_creation_method SHELXL-2014/7
_audit_update_record
;
2016-11-03 deposited with the CCDC.
2017-01-30 downloaded from the CCDC.
;
_cell_angle_alpha 90
_cell_angle_beta 92.4340(10)
_cell_angle_gamma 90
_cell_formula_units_Z 2
_cell_length_a 13.8090(5)
_cell_length_b 25.6321(9)
_cell_length_c 10.2526(4)
_cell_measurement_reflns_used 23170
_cell_measurement_temperature 293(2)
_cell_measurement_theta_max 42.370
_cell_measurement_theta_min 5.091
_cell_volume 3625.7(2)
_computing_cell_refinement 'SAINT, Bruker-AXS'
_computing_data_collection 'APEX, Bruker-AXS'
_computing_data_reduction 'SAINT, Bruker-AXS'
_computing_molecular_graphics 'WinGX (Farrugia, 2012)'
_computing_publication_material 'Crystal Maker (Palmer, 2009)'
_computing_structure_refinement 'SHELXL-2014/7 (Sheldrick, 2014)'
_computing_structure_solution 'SIR92 (Gualardi, 1994'
_diffrn_ambient_temperature 293(2)
_diffrn_measured_fraction_theta_full 1.000
_diffrn_measured_fraction_theta_max 0.997
_diffrn_measurement_device_type 'Bruker SMART APEXII'
_diffrn_measurement_method 'omega scans'
_diffrn_radiation_probe x-ray
_diffrn_radiation_type MoK\a
_diffrn_radiation_wavelength 0.71073
_diffrn_reflns_av_R_equivalents 0.0680
_diffrn_reflns_av_unetI/netI 0.0561
_diffrn_reflns_Laue_measured_fraction_full 1.000
_diffrn_reflns_Laue_measured_fraction_max 0.997
_diffrn_reflns_limit_h_max 18
_diffrn_reflns_limit_h_min -18
_diffrn_reflns_limit_k_max 34
_diffrn_reflns_limit_k_min -34
_diffrn_reflns_limit_l_max 13
_diffrn_reflns_limit_l_min -13
_diffrn_reflns_number 50204
_diffrn_reflns_point_group_measured_fraction_full 1.000
_diffrn_reflns_point_group_measured_fraction_max 0.997
_diffrn_reflns_theta_full 25.500
_diffrn_reflns_theta_max 28.419
_diffrn_reflns_theta_min 1.476
_diffrn_source 'Fine-focus sealed tube'
_diffrn_source_type Siemens
_exptl_absorpt_coefficient_mu 4.536
_exptl_absorpt_correction_T_max 0.7457
_exptl_absorpt_correction_T_min 0.6383
_exptl_absorpt_correction_type multi-scan
_exptl_absorpt_process_details 'SADABS, G. Sheldrick (2015)'
_exptl_crystal_colour colorless
_exptl_crystal_density_diffrn 1.814
_exptl_crystal_description plate
_exptl_crystal_F_000 1920
_exptl_crystal_recrystallization_method Hydrothermal
_exptl_crystal_size_max 0.447
_exptl_crystal_size_mid 0.181
_exptl_crystal_size_min 0.040
_refine_diff_density_max 1.476
_refine_diff_density_min -1.442
_refine_diff_density_rms 0.092
_refine_ls_extinction_method none
_refine_ls_goodness_of_fit_ref 1.012
_refine_ls_hydrogen_treatment mixed
_refine_ls_matrix_type full
_refine_ls_number_parameters 459
_refine_ls_number_reflns 9105
_refine_ls_number_restraints 0
_refine_ls_restrained_S_all 1.012
_refine_ls_R_factor_all 0.0952
_refine_ls_R_factor_gt 0.0457
_refine_ls_shift/su_max 0.001
_refine_ls_shift/su_mean 0.000
_refine_ls_structure_factor_coef Fsqd
_refine_ls_weighting_details 'w=1/[\s^2^(Fo^2^)+(0.0449P)^2^+4.1383P] where P=(Fo^2^+2Fc^2^)/3'
_refine_ls_weighting_scheme calc
_refine_ls_wR_factor_gt 0.0995
_refine_ls_wR_factor_ref 0.1185
_reflns_Friedel_coverage 0.000
_reflns_number_gt 5546
_reflns_number_total 9105
_reflns_threshold_expression 'I > 2\s(I)'
_cod_data_source_file c6ce02355j2.cif
_cod_data_source_block Complex_1
_cod_depositor_comments 'Adding full bibliography for 7227579--7227602.cif.'
_cod_original_sg_symbol_H-M 'P 21/c'
_cod_database_code 7227594
_shelx_space_group_comment
;
The symmetry employed for this shelxl refinement is uniquely defined
by the following loop, which should always be used as a source of
symmetry information in preference to the above space-group names.
They are only intended as comments.
;

loop_
_space_group_symop_operation_xyz
'x, y, z'
'-x, y+1/2, -z+1/2'
'-x, -y, -z'
'x, -y-1/2, z-1/2'

loop_
_atom_site_label
_atom_site_type_symbol
_atom_site_fract_x
_atom_site_fract_y
_atom_site_fract_z
_atom_site_U_iso_or_equiv
_atom_site_adp_type
_atom_site_occupancy
_atom_site_site_symmetry_order
_atom_site_calc_flag
_atom_site_refinement_flags_posn
_atom_site_refinement_flags_adp
C15 C 0.6852(5) 0.1012(2) 1.2779(6) 0.0713(16) Uani 1 1 d . .
H15 H 0.6679 0.0663 1.2683 0.086 Uiso 1 1 calc R U
C14 C 0.7523(5) 0.1136(3) 1.3752(6) 0.0798(18) Uani 1 1 d . .
H14 H 0.7772 0.0885 1.4330 0.096 Uiso 1 1 calc R U
C13 C 0.7807(6) 0.1643(3) 1.3833(7) 0.099(2) Uani 1 1 d . .
H13 H 0.8279 0.1746 1.4455 0.118 Uiso 1 1 calc R U
C12 C 0.7389(5) 0.2004(3) 1.2985(6) 0.0837(19) Uani 1 1 d . .
H12 H 0.7587 0.2350 1.3026 0.100 Uiso 1 1 calc R U
C11 C 0.6679(4) 0.18535(19) 1.2078(5) 0.0536(13) Uani 1 1 d . .
C10 C 0.6155(4) 0.22357(17) 1.1235(5) 0.0506(12) Uani 1 1 d . .
C9 C 0.6275(5) 0.2772(2) 1.1436(6) 0.0707(17) Uani 1 1 d . .
H9 H 0.6694 0.2893 1.2104 0.085 Uiso 1 1 calc R U
C8 C 0.5779(5) 0.3117(2) 1.0654(6) 0.0775(18) Uani 1 1 d . .
H8 H 0.5855 0.3474 1.0785 0.093 Uiso 1 1 calc R U
C7 C 0.5167(5) 0.29350(19) 0.9673(6) 0.0683(16) Uani 1 1 d . .
H7 H 0.4827 0.3167 0.9126 0.082 Uiso 1 1 calc R U
C6 C 0.5059(4) 0.23987(17) 0.9502(5) 0.0496(12) Uani 1 1 d . .
C5 C 0.4386(4) 0.21892(17) 0.8471(5) 0.0486(12) Uani 1 1 d . .
C4 C 0.3840(4) 0.2513(2) 0.7633(6) 0.0648(15) Uani 1 1 d . .
H4 H 0.3877 0.2873 0.7726 0.078 Uiso 1 1 calc R U
C3 C 0.3252(5) 0.2300(2) 0.6681(7) 0.0766(17) Uani 1 1 d . .
H3 H 0.2899 0.2514 0.6106 0.092 Uiso 1 1 calc R U
C2 C 0.3178(5) 0.1770(2) 0.6568(6) 0.0757(17) Uani 1 1 d . .
H2 H 0.2767 0.1619 0.5934 0.091 Uiso 1 1 calc R U
C1 C 0.3731(4) 0.1469(2) 0.7418(6) 0.0682(16) Uani 1 1 d . .
H1 H 0.3689 0.1108 0.7336 0.082 Uiso 1 1 calc R U
C16 C 0.7441(4) 0.12558(19) 0.8100(5) 0.0513(12) Uani 1 1 d . .
C17 C 0.8379(4) 0.15541(19) 0.8281(5) 0.0560(13) Uani 1 1 d . .
C18 C 0.8535(4) 0.1879(2) 0.9346(6) 0.0632(14) Uani 1 1 d . .
H18 H 0.8070 0.1899 0.9974 0.076 Uiso 1 1 calc R U
C19 C 0.9365(4) 0.2172(2) 0.9493(7) 0.0776(17) Uani 1 1 d . .
H19 H 0.9463 0.2386 1.0219 0.093 Uiso 1 1 calc R U
C20 C 1.0050(4) 0.2148(3) 0.8561(8) 0.0823(19) Uani 1 1 d . .
C21 C 0.9932(4) 0.1818(3) 0.7510(7) 0.088(2) Uani 1 1 d . .
H21 H 1.0411 0.1794 0.6902 0.106 Uiso 1 1 calc R U
C22 C 0.9090(4) 0.1520(3) 0.7361(6) 0.0752(17) Uani 1 1 d . .
H22 H 0.9003 0.1298 0.6648 0.090 Uiso 1 1 calc R U
C23 C 0.4181(4) 0.08859(18) 1.2282(5) 0.0517(12) Uani 1 1 d . .
C24 C 0.3476(4) 0.07961(19) 1.3337(5) 0.0564(13) Uani 1 1 d . .
C25 C 0.3716(6) 0.0463(2) 1.4360(6) 0.084(2) Uani 1 1 d . .
H25 H 0.4325 0.0307 1.4413 0.101 Uiso 1 1 calc R U
C26 C 0.3062(8) 0.0360(3) 1.5294(7) 0.110(3) Uani 1 1 d . .
H26 H 0.3233 0.0145 1.5997 0.132 Uiso 1 1 calc R U
C27 C 0.2159(7) 0.0575(3) 1.5184(8) 0.102(3) Uani 1 1 d . .
C28 C 0.1898(5) 0.0916(3) 1.4192(7) 0.094(2) Uani 1 1 d . .
H28 H 0.1284 0.1066 1.4137 0.113 Uiso 1 1 calc R U
C29 C 0.2588(4) 0.1032(2) 1.3264(6) 0.0693(15) Uani 1 1 d . .
H29 H 0.2439 0.1270 1.2600 0.083 Uiso 1 1 calc R U
C30 C 0.3299(3) 0.01821(18) 0.9669(5) 0.0467(11) Uani 1 1 d . .
C31 C 0.2334(3) 0.03564(17) 1.0113(5) 0.0478(11) Uani 1 1 d . .
C32 C 0.1759(4) 0.0019(2) 1.0781(7) 0.0768(18) Uani 1 1 d . .
H32 H 0.1961 -0.0324 1.0913 0.092 Uiso 1 1 calc R U
C33 C 0.0894(5) 0.0177(3) 1.1256(8) 0.103(3) Uani 1 1 d . .
H33 H 0.0517 -0.0053 1.1719 0.123 Uiso 1 1 calc R U
C34 C 0.0594(4) 0.0679(3) 1.1038(7) 0.0788(18) Uani 1 1 d . .
C35 C 0.1134(4) 0.1021(2) 1.0370(6) 0.0745(17) Uani 1 1 d . .
H35 H 0.0917 0.1361 1.0223 0.089 Uiso 1 1 calc R U
C36 C 0.2008(4) 0.0859(2) 0.9914(6) 0.0615(14) Uani 1 1 d . .
H36 H 0.2385 0.1093 0.9465 0.074 Uiso 1 1 calc R U
N3 N 0.6427(3) 0.13555(16) 1.1956(4) 0.0569(11) Uani 1 1 d . .
N2 N 0.5544(3) 0.20553(13) 1.0279(4) 0.0449(9) Uani 1 1 d . .
N1 N 0.4328(3) 0.16649(14) 0.8360(4) 0.0530(10) Uani 1 1 d . .
O1 O 0.6811(2) 0.13527(12) 0.8920(4) 0.0594(9) Uani 1 1 d . .
O2 O 0.7329(3) 0.09608(14) 0.7146(4) 0.0674(10) Uani 1 1 d . .
O3 O 0.4781(3) 0.05320(12) 1.2048(3) 0.0610(9) Uani 1 1 d . .
O4 O 0.4115(3) 0.13000(12) 1.1622(3) 0.0595(9) Uani 1 1 d . .
O5 O 0.3876(2) 0.05203(13) 0.9286(4) 0.0595(9) Uani 1 1 d . .
O6 O 0.6513(3) 0.02956(12) 1.0275(4) 0.0621(9) Uani 1 1 d . .
OW1 O 0.5520(3) 0.05716(16) 0.7631(4) 0.0606(10) Uani 1 1 d . .
Br1 Br 1.11729(6) 0.25693(5) 0.87139(12) 0.1463(4) Uani 1 1 d . .
Br2 Br 0.12540(11) 0.04217(5) 1.64609(12) 0.2017(7) Uani 1 1 d . .
Br3 Br -0.05778(6) 0.09109(4) 1.17666(11) 0.1310(4) Uani 1 1 d . .
La01 La 0.53525(2) 0.09982(2) 0.99132(3) 0.04271(9) Uani 1 1 d . .
HW1A H 0.545(4) 0.026(2) 0.760(5) 0.070(19) Uiso 1 1 d . .
HW1B H 0.609(5) 0.063(3) 0.742(6) 0.09(2) Uiso 1 1 d . .

loop_
_atom_site_aniso_label
_atom_site_aniso_U_11
_atom_site_aniso_U_22
_atom_site_aniso_U_33
_atom_site_aniso_U_23
_atom_site_aniso_U_13
_atom_site_aniso_U_12
C15 0.086(4) 0.057(3) 0.070(4) 0.003(3) -0.007(3) -0.003(3)
C14 0.083(5) 0.089(5) 0.067(4) 0.001(3) -0.007(3) 0.010(4)
C13 0.108(6) 0.096(6) 0.088(5) -0.014(4) -0.033(4) -0.016(5)
C12 0.101(5) 0.067(4) 0.081(4) -0.007(3) -0.020(4) -0.012(4)
C11 0.060(3) 0.047(3) 0.054(3) -0.010(2) 0.012(3) -0.004(2)
C10 0.062(3) 0.037(2) 0.055(3) -0.010(2) 0.021(3) -0.013(2)
C9 0.095(5) 0.046(3) 0.071(4) -0.012(3) 0.005(3) -0.022(3)
C8 0.111(5) 0.033(3) 0.089(5) -0.004(3) 0.010(4) -0.015(3)
C7 0.097(5) 0.035(3) 0.073(4) 0.001(3) 0.011(3) -0.005(3)
C6 0.058(3) 0.030(2) 0.062(3) 0.002(2) 0.023(2) -0.005(2)
C5 0.050(3) 0.034(2) 0.064(3) 0.005(2) 0.017(2) 0.001(2)
C4 0.071(4) 0.041(3) 0.083(4) 0.011(3) 0.013(3) 0.009(3)
C3 0.076(4) 0.065(4) 0.088(5) 0.022(3) -0.004(4) 0.004(3)
C2 0.078(4) 0.073(4) 0.074(4) 0.014(3) -0.019(3) -0.010(3)
C1 0.081(4) 0.046(3) 0.076(4) 0.007(3) -0.007(3) -0.011(3)
C16 0.055(3) 0.040(3) 0.061(3) 0.013(2) 0.015(3) 0.007(2)
C17 0.048(3) 0.051(3) 0.070(4) 0.020(3) 0.013(3) 0.011(2)
C18 0.051(3) 0.066(3) 0.073(4) 0.006(3) 0.010(3) 0.005(3)
C19 0.059(4) 0.079(4) 0.095(5) 0.003(4) -0.001(4) -0.002(3)
C20 0.047(4) 0.089(5) 0.110(6) 0.022(4) -0.001(4) -0.002(3)
C21 0.049(4) 0.118(6) 0.099(5) 0.018(5) 0.024(3) -0.001(4)
C22 0.059(4) 0.096(5) 0.073(4) 0.012(3) 0.020(3) 0.010(3)
C23 0.061(3) 0.038(3) 0.057(3) -0.005(2) 0.011(3) -0.008(2)
C24 0.077(4) 0.041(3) 0.052(3) -0.004(2) 0.018(3) -0.007(3)
C25 0.127(6) 0.056(3) 0.073(4) 0.005(3) 0.031(4) 0.009(4)
C26 0.191(9) 0.062(4) 0.082(5) 0.012(4) 0.058(6) 0.001(5)
C27 0.138(7) 0.089(5) 0.083(5) -0.013(4) 0.059(5) -0.039(5)
C28 0.085(5) 0.119(6) 0.081(5) -0.028(5) 0.032(4) -0.023(4)
C29 0.069(4) 0.080(4) 0.060(3) -0.006(3) 0.016(3) -0.012(3)
C30 0.047(3) 0.041(3) 0.052(3) 0.000(2) -0.003(2) 0.001(2)
C31 0.044(3) 0.040(2) 0.060(3) 0.007(2) -0.002(2) -0.001(2)
C32 0.059(3) 0.052(3) 0.120(5) 0.026(3) 0.019(3) 0.013(3)
C33 0.063(4) 0.081(4) 0.167(8) 0.058(5) 0.040(4) 0.013(4)
C34 0.054(4) 0.085(4) 0.098(5) 0.020(4) 0.019(3) 0.024(3)
C35 0.076(4) 0.063(3) 0.085(4) 0.023(3) 0.008(3) 0.028(3)
C36 0.059(3) 0.051(3) 0.075(4) 0.016(3) 0.013(3) 0.011(2)
N3 0.067(3) 0.042(2) 0.062(3) -0.001(2) 0.005(2) -0.004(2)
N2 0.051(2) 0.0312(19) 0.054(2) -0.0018(17) 0.0176(19) -0.0053(17)
N1 0.059(3) 0.038(2) 0.062(3) 0.0053(19) 0.003(2) -0.0035(19)
O1 0.055(2) 0.0462(19) 0.079(2) -0.0008(17) 0.0261(19) -0.0035(16)
O2 0.073(3) 0.064(2) 0.066(2) 0.000(2) 0.013(2) 0.004(2)
O3 0.076(3) 0.0388(18) 0.069(2) 0.0003(16) 0.0181(19) 0.0032(18)
O4 0.073(2) 0.0356(17) 0.072(2) 0.0043(16) 0.0261(19) 0.0009(17)
O5 0.055(2) 0.0472(19) 0.077(2) -0.0029(18) 0.0084(18) -0.0073(17)
O6 0.064(2) 0.0373(18) 0.086(3) 0.0009(17) 0.0091(19) 0.0080(16)
OW1 0.070(3) 0.044(2) 0.069(3) -0.0105(19) 0.009(2) -0.002(2)
Br1 0.0744(6) 0.1762(10) 0.1880(10) 0.0173(8) 0.0021(6) -0.0503(6)
Br2 0.2653(16) 0.1887(12) 0.1635(10) -0.0149(9) 0.1532(11) -0.0747(11)
Br3 0.0814(5) 0.1520(8) 0.1636(9) 0.0467(7) 0.0505(6) 0.0534(5)
La01 0.04796(16) 0.02617(12) 0.05457(17) -0.00152(13) 0.00896(12) -0.00217(12)

loop_
_atom_type_symbol
_atom_type_description
_atom_type_scat_dispersion_real
_atom_type_scat_dispersion_imag
_atom_type_scat_source
C C 0.0033 0.0016 'International Tables Vol C Tables 4.2.6.8 and 6.1.1.4'
H H 0.0000 0.0000 'International Tables Vol C Tables 4.2.6.8 and 6.1.1.4'
N N 0.0061 0.0033 'International Tables Vol C Tables 4.2.6.8 and 6.1.1.4'
O O 0.0106 0.0060 'International Tables Vol C Tables 4.2.6.8 and 6.1.1.4'
Br Br -0.2901 2.4595 'International Tables Vol C Tables 4.2.6.8 and 6.1.1.4'
La La -0.2871 2.4523 'International Tables Vol C Tables 4.2.6.8 and 6.1.1.4'

loop_
_geom_angle_atom_site_label_1
_geom_angle_atom_site_label_2
_geom_angle_atom_site_label_3
_geom_angle
_geom_angle_site_symmetry_1
_geom_angle_site_symmetry_3
N3 C15 C14 124.9(6) . .
N3 C15 H15 117.5 . .
C14 C15 H15 117.5 . .
C13 C14 C15 116.8(6) . .
C13 C14 H14 121.6 . .
C15 C14 H14 121.6 . .
C14 C13 C12 119.4(6) . .
C14 C13 H13 120.3 . .
C12 C13 H13 120.3 . .
C11 C12 C13 120.3(6) . .
C11 C12 H12 119.8 . .
C13 C12 H12 119.8 . .
N3 C11 C12 120.6(5) . .
N3 C11 C10 117.6(5) . .
C12 C11 C10 121.8(5) . .
N2 C10 C9 120.7(5) . .
N2 C10 C11 118.3(4) . .
C9 C10 C11 121.0(5) . .
C8 C9 C10 119.9(5) . .
C8 C9 H9 120.1 . .
C10 C9 H9 120.1 . .
C9 C8 C7 119.6(5) . .
C9 C8 H8 120.2 . .
C7 C8 H8 120.2 . .
C8 C7 C6 119.2(5) . .
C8 C7 H7 120.4 . .
C6 C7 H7 120.4 . .
N2 C6 C7 121.5(5) . .
N2 C6 C5 117.8(4) . .
C7 C6 C5 120.6(5) . .
N1 C5 C4 120.7(5) . .
N1 C5 C6 117.1(4) . .
C4 C5 C6 122.2(4) . .
C3 C4 C5 119.7(5) . .
C3 C4 H4 120.2 . .
C5 C4 H4 120.2 . .
C4 C3 C2 120.1(6) . .
C4 C3 H3 119.9 . .
C2 C3 H3 119.9 . .
C3 C2 C1 117.9(6) . .
C3 C2 H2 121.0 . .
C1 C2 H2 121.0 . .
N1 C1 C2 123.6(5) . .
N1 C1 H1 118.2 . .
C2 C1 H1 118.2 . .
O2 C16 O1 125.4(5) . .
O2 C16 C17 118.9(5) . .
O1 C16 C17 115.6(5) . .
C18 C17 C22 118.9(5) . .
C18 C17 C16 120.4(5) . .
C22 C17 C16 120.7(5) . .
C19 C18 C17 121.2(6) . .
C19 C18 H18 119.4 . .
C17 C18 H18 119.4 . .
C18 C19 C20 119.7(6) . .
C18 C19 H19 120.2 . .
C20 C19 H19 120.2 . .
C21 C20 C19 120.7(6) . .
C21 C20 Br1 119.1(5) . .
C19 C20 Br1 120.2(6) . .
C20 C21 C22 119.6(6) . .
C20 C21 H21 120.2 . .
C22 C21 H21 120.2 . .
C17 C22 C21 119.9(6) . .
C17 C22 H22 120.0 . .
C21 C22 H22 120.0 . .
O3 C23 O4 122.6(5) . .
O3 C23 C24 118.6(4) . .
O4 C23 C24 118.7(5) . .
O3 C23 La01 62.0(3) . .
O4 C23 La01 60.8(2) . .
C24 C23 La01 171.4(4) . .
C29 C24 C25 120.1(5) . .
C29 C24 C23 120.0(5) . .
C25 C24 C23 119.9(5) . .
C26 C25 C24 120.4(7) . .
C26 C25 H25 119.8 . .
C24 C25 H25 119.8 . .
C27 C26 C25 119.5(7) . .
C27 C26 H26 120.3 . .
C25 C26 H26 120.3 . .
C26 C27 C28 121.8(7) . .
C26 C27 Br2 119.2(7) . .
C28 C27 Br2 118.9(7) . .
C27 C28 C29 118.0(7) . .
C27 C28 H28 121.0 . .
C29 C28 H28 121.0 . .
C24 C29 C28 120.1(6) . .
C24 C29 H29 119.9 . .
C28 C29 H29 119.9 . .
O5 C30 O6 123.9(5) . 3_657
O5 C30 C31 118.5(4) . .
O6 C30 C31 117.7(4) 3_657 .
C32 C31 C36 118.1(5) . .
C32 C31 C30 120.3(4) . .
C36 C31 C30 121.6(4) . .
C33 C32 C31 121.3(5) . .
C33 C32 H32 119.3 . .
C31 C32 H32 119.3 . .
C34 C33 C32 118.9(6) . .
C34 C33 H33 120.5 . .
C32 C33 H33 120.5 . .
C35 C34 C33 121.6(5) . .
C35 C34 Br3 119.3(5) . .
C33 C34 Br3 119.1(5) . .
C34 C35 C36 118.9(5) . .
C34 C35 H35 120.5 . .
C36 C35 H35 120.5 . .
C31 C36 C35 121.2(5) . .
C31 C36 H36 119.4 . .
C35 C36 H36 119.4 . .
C11 N3 C15 117.9(5) . .
C11 N3 La01 122.5(4) . .
C15 N3 La01 118.8(3) . .
C6 N2 C10 119.1(4) . .
C6 N2 La01 121.5(3) . .
C10 N2 La01 119.4(3) . .
C1 N1 C5 117.8(4) . .
C1 N1 La01 118.6(3) . .
C5 N1 La01 123.5(3) . .
C16 O1 La01 143.3(3) . .
C23 O3 La01 93.1(3) . .
C23 O4 La01 94.4(3) . .
C30 O5 La01 143.2(3) . .
C30 O6 La01 150.1(3) 3_657 .
La01 OW1 HW1A 116(4) . .
La01 OW1 HW1B 106(4) . .
HW1A OW1 HW1B 106(6) . .
O6 La01 O5 101.89(11) . .
O6 La01 O1 77.96(11) . .
O5 La01 O1 139.70(12) . .
O6 La01 OW1 75.05(13) . .
O5 La01 OW1 69.95(14) . .
O1 La01 OW1 71.24(14) . .
O6 La01 O4 124.23(12) . .
O5 La01 O4 76.30(11) . .
O1 La01 O4 137.32(11) . .
OW1 La01 O4 144.32(13) . .
O6 La01 O3 75.92(12) . .
O5 La01 O3 73.50(12) . .
O1 La01 O3 141.78(12) . .
OW1 La01 O3 126.55(12) . .
O4 La01 O3 49.65(10) . .
O6 La01 N3 78.12(12) . .
O5 La01 N3 143.81(13) . .
O1 La01 N3 76.24(12) . .
OW1 La01 N3 141.26(14) . .
O4 La01 N3 74.38(12) . .
O3 La01 N3 71.45(12) . .
O6 La01 N1 152.45(13) . .
O5 La01 N1 75.58(12) . .
O1 La01 N1 86.55(12) . .
OW1 La01 N1 78.45(13) . .
O4 La01 N1 82.35(12) . .
O3 La01 N1 127.44(12) . .
N3 La01 N1 120.34(12) . .
O6 La01 N2 130.68(12) . .
O5 La01 N2 127.27(11) . .
O1 La01 N2 67.52(10) . .
OW1 La01 N2 121.71(12) . .
O4 La01 N2 71.26(10) . .
O3 La01 N2 111.31(10) . .
N3 La01 N2 60.58(12) . .
N1 La01 N2 60.02(12) . .
O6 La01 C23 100.42(13) . .
O5 La01 C23 72.02(13) . .
O1 La01 C23 148.21(13) . .
OW1 La01 C23 139.66(14) . .
O4 La01 C23 24.86(11) . .
O3 La01 C23 24.86(11) . .
N3 La01 C23 72.43(13) . .
N1 La01 C23 104.63(14) . .
N2 La01 C23 92.09(11) . .

loop_
_geom_bond_atom_site_label_1
_geom_bond_atom_site_label_2
_geom_bond_distance
_geom_bond_site_symmetry_2
C15 N3 1.337(7) .
C15 C14 1.370(8) .
C15 H15 0.9300 .
C14 C13 1.359(9) .
C14 H14 0.9300 .
C13 C12 1.379(9) .
C13 H13 0.9300 .
C12 C11 1.378(8) .
C12 H12 0.9300 .
C11 N3 1.327(6) .
C11 C10 1.475(7) .
C10 N2 1.349(6) .
C10 C9 1.399(6) .
C9 C8 1.358(8) .
C9 H9 0.9300 .
C8 C7 1.368(8) .
C8 H8 0.9300 .
C7 C6 1.393(6) .
C7 H7 0.9300 .
C6 N2 1.346(6) .
C6 C5 1.478(7) .
C5 N1 1.351(5) .
C5 C4 1.394(7) .
C4 C3 1.357(8) .
C4 H4 0.9300 .
C3 C2 1.365(8) .
C3 H3 0.9300 .
C2 C1 1.373(8) .
C2 H2 0.9300 .
C1 N1 1.341(6) .
C1 H1 0.9300 .
C16 O2 1.240(6) .
C16 O1 1.260(6) .
C16 C17 1.509(7) .
C17 C18 1.382(7) .
C17 C22 1.392(7) .
C18 C19 1.374(8) .
C18 H18 0.9300 .
C19 C20 1.374(9) .
C19 H19 0.9300 .
C20 C21 1.374(9) .
C20 Br1 1.891(6) .
C21 C22 1.396(9) .
C21 H21 0.9300 .
C22 H22 0.9300 .
C23 O3 1.258(6) .
C23 O4 1.260(5) .
C23 C24 1.504(7) .
C23 La01 2.988(5) .
C24 C29 1.367(8) .
C24 C25 1.382(8) .
C25 C26 1.369(9) .
C25 H25 0.9300 .
C26 C27 1.365(11) .
C26 H26 0.9300 .
C27 C28 1.378(11) .
C27 Br2 1.890(7) .
C28 C29 1.405(8) .
C28 H28 0.9300 .
C29 H29 0.9300 .
C30 O5 1.252(5) .
C30 O6 1.253(5) 3_657
C30 C31 1.495(7) .
C31 C32 1.377(7) .
C31 C36 1.377(6) .
C32 C33 1.370(8) .
C32 H32 0.9300 .
C33 C34 1.365(8) .
C33 H33 0.9300 .
C34 C35 1.356(8) .
C34 Br3 1.907(6) .
C35 C36 1.378(8) .
C35 H35 0.9300 .
C36 H36 0.9300 .
N3 La01 2.677(4) .
N2 La01 2.747(3) .
N1 La01 2.696(4) .
O1 La01 2.468(3) .
O3 La01 2.643(3) .
O4 La01 2.616(3) .
O5 La01 2.441(3) .
O6 C30 1.253(5) 3_657
O6 La01 2.428(3) .
OW1 La01 2.602(4) .
OW1 HW1A 0.80(6) .
OW1 HW1B 0.84(7) .

loop_
_geom_torsion_atom_site_label_1
_geom_torsion_atom_site_label_2
_geom_torsion_atom_site_label_3
_geom_torsion_atom_site_label_4
_geom_torsion
_geom_torsion_site_symmetry_1
N3 C15 C14 C13 -3.5(11) .
C15 C14 C13 C12 2.5(11) .
C14 C13 C12 C11 1.0(11) .
C13 C12 C11 N3 -3.9(10) .
C13 C12 C11 C10 174.5(6) .
N3 C11 C10 N2 -8.4(7) .
C12 C11 C10 N2 173.1(5) .
N3 C11 C10 C9 170.4(5) .
C12 C11 C10 C9 -8.1(8) .
N2 C10 C9 C8 -0.7(8) .
C11 C10 C9 C8 -179.5(5) .
C10 C9 C8 C7 -0.1(10) .
C9 C8 C7 C6 0.5(9) .
C8 C7 C6 N2 -0.1(8) .
C8 C7 C6 C5 178.6(5) .
N2 C6 C5 N1 -1.8(6) .
C7 C6 C5 N1 179.5(5) .
N2 C6 C5 C4 178.9(4) .
C7 C6 C5 C4 0.2(7) .
N1 C5 C4 C3 -1.0(8) .
C6 C5 C4 C3 178.3(5) .
C5 C4 C3 C2 1.7(9) .
C4 C3 C2 C1 -1.6(10) .
C3 C2 C1 N1 0.8(10) .
O2 C16 C17 C18 -178.8(5) .
O1 C16 C17 C18 4.7(7) .
O2 C16 C17 C22 3.1(7) .
O1 C16 C17 C22 -173.4(5) .
C22 C17 C18 C19 1.3(8) .
C16 C17 C18 C19 -176.8(5) .
C17 C18 C19 C20 0.7(9) .
C18 C19 C20 C21 -2.6(10) .
C18 C19 C20 Br1 177.6(4) .
C19 C20 C21 C22 2.6(10) .
Br1 C20 C21 C22 -177.7(5) .
C18 C17 C22 C21 -1.3(8) .
C16 C17 C22 C21 176.8(5) .
C20 C21 C22 C17 -0.6(10) .
O3 C23 C24 C29 -151.1(5) .
O4 C23 C24 C29 25.2(7) .
O3 C23 C24 C25 27.0(7) .
O4 C23 C24 C25 -156.7(5) .
C29 C24 C25 C26 1.0(9) .
C23 C24 C25 C26 -177.0(6) .
C24 C25 C26 C27 2.2(11) .
C25 C26 C27 C28 -3.4(12) .
C25 C26 C27 Br2 178.9(5) .
C26 C27 C28 C29 1.3(11) .
Br2 C27 C28 C29 178.9(5) .
C25 C24 C29 C28 -3.2(9) .
C23 C24 C29 C28 174.9(5) .
C27 C28 C29 C24 2.0(9) .
O5 C30 C31 C32 -166.9(5) .
O6 C30 C31 C32 11.9(7) 3_657
O5 C30 C31 C36 10.6(7) .
O6 C30 C31 C36 -170.6(5) 3_657
C36 C31 C32 C33 -1.0(10) .
C30 C31 C32 C33 176.6(6) .
C31 C32 C33 C34 1.1(12) .
C32 C33 C34 C35 -0.3(12) .
C32 C33 C34 Br3 -177.1(6) .
C33 C34 C35 C36 -0.6(11) .
Br3 C34 C35 C36 176.1(5) .
C32 C31 C36 C35 0.0(9) .
C30 C31 C36 C35 -177.5(5) .
C34 C35 C36 C31 0.8(10) .
C12 C11 N3 C15 3.0(8) .
C10 C11 N3 C15 -175.5(5) .
C12 C11 N3 La01 -166.4(4) .
C10 C11 N3 La01 15.1(6) .
C14 C15 N3 C11 0.7(9) .
C14 C15 N3 La01 170.6(5) .
C7 C6 N2 C10 -0.7(7) .
C5 C6 N2 C10 -179.4(4) .
C7 C6 N2 La01 -179.0(4) .
C5 C6 N2 La01 2.3(5) .
C9 C10 N2 C6 1.1(7) .
C11 C10 N2 C6 179.9(4) .
C9 C10 N2 La01 179.4(4) .
C11 C10 N2 La01 -1.8(5) .
C2 C1 N1 C5 -0.2(8) .
C2 C1 N1 La01 -179.7(5) .
C4 C5 N1 C1 0.2(7) .
C6 C5 N1 C1 -179.1(4) .
C4 C5 N1 La01 179.7(4) .
C6 C5 N1 La01 0.4(6) .
O2 C16 O1 La01 25.5(9) .
C17 C16 O1 La01 -158.2(4) .
O4 C23 O3 La01 -5.9(5) .
C24 C23 O3 La01 170.3(4) .
O3 C23 O4 La01 5.9(5) .
C24 C23 O4 La01 -170.2(4) .
O6 C30 O5 La01 -74.0(7) 3_657
C31 C30 O5 La01 104.7(5) .
